data_7032298
loop_
_publ_author_name
'Hou, Xiao-Feng'
'Jia, Yan-Yan'
'Yang, Jian-Hui'
'Cao, Zhi'
'Liu, Bin'

_publ_section_title
;
 Isomeric chain structures of {[Mn(H2O)4]2Ru2(CO3)4Br2}n(n-): syntheses,
 structural diversity and magnetic properties.
;
_journal_issue 35
_journal_name_full 'Dalton transactions (Cambridge, England : 2003)'
_journal_page_first 13316
_journal_page_last 13324
_journal_paper_doi 10.1039/c4dt01522c
_journal_volume 43
_journal_year 2014
_chemical_formula_moiety 'C2 Br Mn O10 Ru, 3(O)'
_chemical_formula_sum 'C2 Br Mn O13 Ru'
_chemical_formula_weight 467.94
_chemical_name_systematic
; 
 ? 
;
_space_group_IT_number 12
_symmetry_cell_setting monoclinic
_symmetry_space_group_name_Hall '-C 2y'
_symmetry_space_group_name_H-M 'C 1 2/m 1'
_atom_sites_solution_primary direct
_atom_sites_solution_secondary difmap
_audit_creation_method SHELXL-97
_cell_angle_alpha 90.00
_cell_angle_beta 114.308(2)
_cell_angle_gamma 90.00
_cell_formula_units_Z 8
_cell_length_a 17.221(2)
_cell_length_b 15.9645(18)
_cell_length_c 11.0234(13)
_cell_measurement_temperature 296(2)
_cell_volume 2761.9(6)
_computing_cell_refinement 'Bruker SMART'
_computing_data_collection 'Bruker SMART'
_computing_data_reduction 'Bruker SHELXTL'
_computing_molecular_graphics 'Bruker SHELXTL'
_computing_publication_material 'Bruker SHELXTL'
_computing_structure_refinement 'SHELXL-97 (Sheldrick, 1997)'
_computing_structure_solution 'SHELXS-97 (Sheldrick, 1990)'
_diffrn_ambient_temperature 296(2)
_diffrn_measured_fraction_theta_full 0.998
_diffrn_measured_fraction_theta_max 0.998
_diffrn_measurement_device_type 'APEX II CCD'
_diffrn_measurement_method '\w-\p scans'
_diffrn_radiation_monochromator graphite
_diffrn_radiation_source 'fine-focus sealed tube'
_diffrn_radiation_type MoK\a
_diffrn_radiation_wavelength 0.71073
_diffrn_reflns_av_R_equivalents 0.0333
_diffrn_reflns_av_sigmaI/netI 0.0423
_diffrn_reflns_limit_h_max 20
_diffrn_reflns_limit_h_min -14
_diffrn_reflns_limit_k_max 18
_diffrn_reflns_limit_k_min -18
_diffrn_reflns_limit_l_max 12
_diffrn_reflns_limit_l_min -13
_diffrn_reflns_number 6735
_diffrn_reflns_theta_full 25.05
_diffrn_reflns_theta_max 25.05
_diffrn_reflns_theta_min 1.82
_exptl_absorpt_coefficient_mu 4.955
_exptl_absorpt_correction_T_max 0.7553
_exptl_absorpt_correction_T_min 0.5652
_exptl_absorpt_correction_type multi-scan
_exptl_absorpt_process_details sadab
_exptl_crystal_colour red-brown
_exptl_crystal_density_diffrn 2.251
_exptl_crystal_density_method 'not measured'
_exptl_crystal_description block
_exptl_crystal_F_000 1760
_exptl_crystal_size_max 0.13
_exptl_crystal_size_mid 0.10
_exptl_crystal_size_min 0.06
_refine_diff_density_max 1.691
_refine_diff_density_min -1.078
_refine_diff_density_rms 0.174
_refine_ls_extinction_method none
_refine_ls_goodness_of_fit_ref 1.113
_refine_ls_matrix_type full
_refine_ls_number_parameters 171
_refine_ls_number_reflns 2532
_refine_ls_number_restraints 0
_refine_ls_restrained_S_all 1.113
_refine_ls_R_factor_all 0.0505
_refine_ls_R_factor_gt 0.0408
_refine_ls_shift/su_max 0.000
_refine_ls_shift/su_mean 0.000
_refine_ls_structure_factor_coef Fsqd
_refine_ls_weighting_details 'calc w=1/[\s^2^(Fo^2^)+(0.0681P)^2^+18.9115P] where P=(Fo^2^+2Fc^2^)/3'
_refine_ls_weighting_scheme calc
_refine_ls_wR_factor_gt 0.1212
_refine_ls_wR_factor_ref 0.1277
_reflns_number_gt 2147
_reflns_number_total 2532
_reflns_threshold_expression >2sigma(I)
_cod_duplicate_entry 7031599
_cod_data_source_file c4dt01522c2.cif
_cod_data_source_block mnru-chain2
_cod_depositor_comments
;
The following automatic conversions were performed:

'_symmetry_cell_setting' value 'Monoclinic' changed to 'monoclinic'
according to
/usr/data/users/saulius/crontab/automatic-downloads/current/RSC/lib/dictionaries/cif_core.dic
dictionary named 'cif_core.dic' version 2.4.2 from 2011-04-26.

Automatic conversion script
Id: cif_fix_values 2281 2013-09-26 08:29:07Z andrius 
;
_cod_original_cell_volume 2761.8(6)
_cod_original_sg_symbol_H-M 'C 2/m'
_cod_database_code 7032298

loop_
_symmetry_equiv_pos_as_xyz
'x, y, z'
'-x, y, -z'
'x+1/2, y+1/2, z'
'-x+1/2, y+1/2, -z'
'-x, -y, -z'
'x, -y, z'
'-x+1/2, -y+1/2, -z'
'x+1/2, -y+1/2, z'

loop_
_atom_site_label
_atom_site_type_symbol
_atom_site_fract_x
_atom_site_fract_y
_atom_site_fract_z
_atom_site_U_iso_or_equiv
_atom_site_adp_type
_atom_site_occupancy
_atom_site_symmetry_multiplicity
_atom_site_calc_flag
_atom_site_refinement_flags
Ru1 Ru 0.45654(5) 0.0000 1.05431(7) 0.0198(2) Uani 1 2 d S
Ru2 Ru 0.01288(5) 0.0000 0.60974(7) 0.0173(2) Uani 1 2 d S
Mn1 Mn 0.24778(7) 0.23939(7) 0.74624(10) 0.0257(3) Uani 1 1 d .
Br1 Br 0.34672(8) 0.0000 1.17536(13) 0.0417(3) Uani 1 2 d S
Br2 Br 0.05325(8) 0.0000 0.87331(10) 0.0353(3) Uani 1 2 d S
C1 C 0.4055(5) 0.1182(4) 0.8346(7) 0.0255(15) Uani 1 1 d .
C2 C 0.1187(4) 0.1177(4) 0.5439(6) 0.0217(14) Uani 1 1 d .
O1 O 0.3846(3) 0.0894(3) 0.9271(5) 0.0280(11) Uani 1 1 d .
O2 O 0.3604(3) 0.1747(3) 0.7561(5) 0.0322(12) Uani 1 1 d .
O3 O 0.5292(3) -0.0890(3) 1.1791(5) 0.0286(11) Uani 1 1 d .
O4 O 0.1023(3) 0.0899(3) 0.6424(4) 0.0261(11) Uani 1 1 d .
O5 O 0.1747(3) 0.1731(3) 0.5647(5) 0.0314(12) Uani 1 1 d .
O6 O -0.0770(3) -0.0893(3) 0.5744(4) 0.0215(10) Uani 1 1 d .
O7 O 0.3245(4) 0.3082(4) 0.9222(6) 0.0496(16) Uani 1 1 d .
O8 O 0.2256(3) 0.1429(3) 0.8785(5) 0.0307(11) Uani 1 1 d .
O9 O 0.2622(4) 0.3444(3) 0.6275(5) 0.0398(13) Uani 1 1 d .
O10 O 0.1333(4) 0.3025(4) 0.7408(7) 0.0507(16) Uani 1 1 d .
O11 O 0.5719(4) 0.9002(4) 0.4656(4) 0.0484(17) Uani 1 1 d .
O12 O 0.5000 0.3222(6) 0.0000 0.057(2) Uani 1 2 d S
O13 O 0.9912(5) 0.7690(5) 0.7313(9) 0.090(3) Uani 1 1 d .
O14 O 0.8329(5) 0.0000 0.7609(8) 0.0410(19) Uani 1 2 d S

loop_
_atom_site_aniso_label
_atom_site_aniso_U_11
_atom_site_aniso_U_22
_atom_site_aniso_U_33
_atom_site_aniso_U_23
_atom_site_aniso_U_13
_atom_site_aniso_U_12
Ru1 0.0207(4) 0.0208(4) 0.0212(4) 0.000 0.0120(3) 0.000
Ru2 0.0188(4) 0.0204(4) 0.0140(4) 0.000 0.0082(3) 0.000
Mn1 0.0267(6) 0.0286(6) 0.0246(6) -0.0022(4) 0.0132(5) -0.0008(5)
Br1 0.0504(7) 0.0343(6) 0.0605(8) 0.000 0.0432(7) 0.000
Br2 0.0438(7) 0.0451(6) 0.0190(5) 0.000 0.0151(5) 0.000
C1 0.028(4) 0.022(3) 0.027(4) -0.001(3) 0.011(3) -0.001(3)
C2 0.023(4) 0.024(3) 0.022(3) 0.000(3) 0.013(3) 0.000(3)
O1 0.030(3) 0.031(3) 0.030(3) 0.007(2) 0.019(2) 0.007(2)
O2 0.032(3) 0.034(3) 0.036(3) 0.009(2) 0.020(2) 0.010(2)
O3 0.027(3) 0.032(3) 0.034(3) 0.007(2) 0.019(2) 0.006(2)
O4 0.026(3) 0.032(3) 0.019(2) -0.005(2) 0.009(2) -0.011(2)
O5 0.035(3) 0.037(3) 0.026(3) -0.005(2) 0.015(2) -0.014(2)
O6 0.024(2) 0.025(2) 0.017(2) -0.0037(18) 0.010(2) -0.007(2)
O7 0.039(3) 0.070(4) 0.044(3) -0.026(3) 0.021(3) -0.014(3)
O8 0.033(3) 0.036(3) 0.026(3) 0.000(2) 0.014(2) 0.001(2)
O9 0.056(4) 0.033(3) 0.040(3) 0.000(2) 0.030(3) -0.011(3)
O10 0.044(4) 0.043(3) 0.076(5) -0.007(3) 0.037(3) 0.007(3)
O11 0.038(3) 0.102(5) 0.007(2) 0.008(3) 0.010(2) -0.004(3)
O12 0.043(5) 0.058(6) 0.067(6) 0.000 0.019(5) 0.000
O13 0.056(5) 0.077(5) 0.149(8) 0.070(5) 0.055(5) 0.019(4)
O14 0.041(5) 0.040(4) 0.050(5) 0.000 0.027(4) 0.000

loop_
_atom_type_symbol
_atom_type_description
_atom_type_scat_dispersion_real
_atom_type_scat_dispersion_imag
_atom_type_scat_source
C C 0.0033 0.0016 'International Tables Vol C Tables 4.2.6.8 and 6.1.1.4'
O O 0.0106 0.0060 'International Tables Vol C Tables 4.2.6.8 and 6.1.1.4'
Mn Mn 0.3368 0.7283 'International Tables Vol C Tables 4.2.6.8 and 6.1.1.4'
Br Br -0.2901 2.4595 'International Tables Vol C Tables 4.2.6.8 and 6.1.1.4'
Ru Ru -1.2594 0.8363 'International Tables Vol C Tables 4.2.6.8 and 6.1.1.4'

loop_
_geom_angle_atom_site_label_1
_geom_angle_atom_site_label_2
_geom_angle_atom_site_label_3
_geom_angle
_geom_angle_site_symmetry_1
_geom_angle_site_symmetry_3
O3 Ru1 O3 89.7(3) 6 .
O3 Ru1 O1 179.10(19) 6 6
O3 Ru1 O1 90.4(2) . 6
O3 Ru1 O1 90.4(2) 6 .
O3 Ru1 O1 179.10(19) . .
O1 Ru1 O1 89.6(3) 6 .
O3 Ru1 Ru1 90.07(14) 6 5_657
O3 Ru1 Ru1 90.07(14) . 5_657
O1 Ru1 Ru1 89.03(13) 6 5_657
O1 Ru1 Ru1 89.03(13) . 5_657
O3 Ru1 Br1 91.52(14) 6 .
O3 Ru1 Br1 91.52(14) . .
O1 Ru1 Br1 89.37(13) 6 .
O1 Ru1 Br1 89.37(13) . .
Ru1 Ru1 Br1 177.75(6) 5_657 .
O6 Ru2 O6 89.8(3) . 6
O6 Ru2 O4 179.19(17) . .
O6 Ru2 O4 90.00(19) 6 .
O6 Ru2 O4 90.00(19) . 6
O6 Ru2 O4 179.19(17) 6 6
O4 Ru2 O4 90.2(3) . 6
O6 Ru2 Ru2 89.79(12) . 5_556
O6 Ru2 Ru2 89.79(12) 6 5_556
O4 Ru2 Ru2 89.43(13) . 5_556
O4 Ru2 Ru2 89.43(13) 6 5_556
O6 Ru2 Br2 92.58(12) . .
O6 Ru2 Br2 92.58(12) 6 .
O4 Ru2 Br2 88.21(13) . .
O4 Ru2 Br2 88.21(13) 6 .
Ru2 Ru2 Br2 176.65(6) 5_556 .
O7 Mn1 O5 177.0(2) . .
O7 Mn1 O2 89.6(2) . .
O5 Mn1 O2 88.9(2) . .
O7 Mn1 O10 90.1(2) . .
O5 Mn1 O10 91.5(2) . .
O2 Mn1 O10 178.3(2) . .
O7 Mn1 O9 88.3(2) . .
O5 Mn1 O9 89.3(2) . .
O2 Mn1 O9 94.3(2) . .
O10 Mn1 O9 87.4(2) . .
O7 Mn1 O8 88.3(2) . .
O5 Mn1 O8 94.31(18) . .
O2 Mn1 O8 91.62(19) . .
O10 Mn1 O8 86.7(2) . .
O9 Mn1 O8 173.1(2) . .
O2 C1 O3 119.8(6) . 5_657
O2 C1 O1 119.9(6) . .
O3 C1 O1 120.3(6) 5_657 .
O5 C2 O6 120.0(6) . 5_556
O5 C2 O4 120.0(6) . .
O6 C2 O4 120.1(6) 5_556 .
C1 O1 Ru1 120.3(4) . .
C1 O2 Mn1 131.1(4) . .
C1 O3 Ru1 120.3(4) 5_657 .
C2 O4 Ru2 120.1(4) . .
C2 O5 Mn1 128.7(4) . .
C2 O6 Ru2 120.6(4) 5_556 .

loop_
_geom_bond_atom_site_label_1
_geom_bond_atom_site_label_2
_geom_bond_distance
_geom_bond_site_symmetry_2
Ru1 O3 2.014(5) 6
Ru1 O3 2.014(5) .
Ru1 O1 2.027(5) 6
Ru1 O1 2.027(5) .
Ru1 Ru1 2.2693(14) 5_657
Ru1 Br1 2.7266(13) .
Ru2 O6 2.020(4) .
Ru2 O6 2.020(4) 6
Ru2 O4 2.025(5) .
Ru2 O4 2.025(5) 6
Ru2 Ru2 2.2729(14) 5_556
Ru2 Br2 2.6949(12) .
Mn1 O7 2.146(6) .
Mn1 O5 2.152(5) .
Mn1 O2 2.161(5) .
Mn1 O10 2.192(6) .
Mn1 O9 2.203(5) .
Mn1 O8 2.260(5) .
C1 O2 1.270(8) .
C1 O3 1.284(8) 5_657
C1 O1 1.296(8) .
C2 O5 1.258(8) .
C2 O6 1.285(8) 5_556
C2 O4 1.307(8) .
O3 C1 1.284(8) 5_657
O6 C2 1.285(8) 5_556
